data_7012192
loop_
_publ_author_name
'Keira M. Stobie'
'Z\"oe R. Bell'
'Thomas W. Munhoven'
'John P. Maher'
'Jon A. McCleverty'
'Michael D. Ward'
'Eric J. L. McInnes'
'Federico Totti'
'Dante Gatteschi'

_publ_section_title
;
 Mono- and di-nuclear tris(pyrazolyl)borato-oxo-tungsten(V) complexes
 with phenolate ligands: syntheses and structures, and magnetic,
 electrochemical and UV/Vis/NIR spectroscopic properties
;
_journal_issue 1
_journal_name_full 'Dalton Trans.'
_journal_page_first 36
_journal_page_last 45
_journal_paper_doi 10.1039/b208397c
_journal_year 2003
_chemical_formula_sum 'C56 H66 B2 Cl6 N16 O6 W2'
_chemical_formula_weight 1661.27
_space_group_IT_number 2
_symmetry_cell_setting triclinic
_symmetry_space_group_name_Hall '-P 1'
_symmetry_space_group_name_H-M 'P -1'
_atom_sites_solution_hydrogens geom
_atom_sites_solution_primary direct
_atom_sites_solution_secondary difmap
_audit_creation_method SHELXL-97
_cell_angle_alpha 78.73(2)
_cell_angle_beta 75.15(2)
_cell_angle_gamma 70.36(2)
_cell_formula_units_Z 2
_cell_length_a 12.275(4)
_cell_length_b 17.034(7)
_cell_length_c 17.117(5)
_cell_measurement_temperature 173(2)
_cell_volume 3235(2)
_computing_structure_refinement 'SHELXL-97 (Sheldrick, 1997)'
_computing_structure_solution 'SHELXS-97 (Sheldrick, 1997)'
_diffrn_ambient_temperature 173(2)
_diffrn_measured_fraction_theta_full 0.987
_diffrn_measured_fraction_theta_max 0.987
_diffrn_measurement_device_type 'Siemens SMART Area Detector'
_diffrn_measurement_method '\w rotation with narrow frames (0.3 degrees)'
_diffrn_radiation_monochromator graphite
_diffrn_radiation_source 'fine-focus sealed tube'
_diffrn_radiation_type MoK\a
_diffrn_radiation_wavelength 0.71073
_diffrn_reflns_av_R_equivalents 0.0747
_diffrn_reflns_av_sigmaI/netI 0.1316
_diffrn_reflns_limit_h_max 15
_diffrn_reflns_limit_h_min -15
_diffrn_reflns_limit_k_max 21
_diffrn_reflns_limit_k_min -22
_diffrn_reflns_limit_l_max 22
_diffrn_reflns_limit_l_min -22
_diffrn_reflns_number 34035
_diffrn_reflns_theta_full 27.51
_diffrn_reflns_theta_max 27.51
_diffrn_reflns_theta_min 1.67
_exptl_absorpt_coefficient_mu 3.863
_exptl_absorpt_correction_T_max 0.47
_exptl_absorpt_correction_T_min 0.29
_exptl_absorpt_correction_type 'Empirical, pseudo-azimuthal scan (SADABS)'
_exptl_crystal_colour brown
_exptl_crystal_density_diffrn 1.706
_exptl_crystal_density_method 'not measured'
_exptl_crystal_description block
_exptl_crystal_F_000 1644
_exptl_crystal_size_max 0.3
_exptl_crystal_size_mid 0.3
_exptl_crystal_size_min 0.2
_refine_diff_density_max 1.981
_refine_diff_density_min -1.892
_refine_diff_density_rms 0.161
_refine_ls_extinction_method none
_refine_ls_goodness_of_fit_ref 1.025
_refine_ls_hydrogen_treatment mixed
_refine_ls_matrix_type full
_refine_ls_number_parameters 806
_refine_ls_number_reflns 14664
_refine_ls_number_restraints 15
_refine_ls_restrained_S_all 1.025
_refine_ls_R_factor_all 0.1468
_refine_ls_R_factor_gt 0.0652
_refine_ls_shift/su_max 0.013
_refine_ls_shift/su_mean 0.000
_refine_ls_structure_factor_coef Fsqd
_refine_ls_weighting_details 'calc w=1/[\s^2^(Fo^2^)+(0.0698P)^2^+0.0000P] where P=(Fo^2^+2Fc^2^)/3'
_refine_ls_weighting_scheme calc
_refine_ls_wR_factor_gt 0.1384
_refine_ls_wR_factor_ref 0.1632
_reflns_number_gt 7829
_reflns_number_total 14664
_reflns_threshold_expression >2sigma(I)
_cod_data_source_file b208397c.txt
_cod_data_source_block complex5a
_cod_original_cell_volume 3234.5(18)
_cod_original_sg_symbol_H-M P-1
_cod_database_code 7012192

loop_
_symmetry_equiv_pos_as_xyz
'x, y, z'
'-x, -y, -z'

loop_
_atom_site_label
_atom_site_type_symbol
_atom_site_fract_x
_atom_site_fract_y
_atom_site_fract_z
_atom_site_U_iso_or_equiv
_atom_site_adp_type
_atom_site_occupancy
_atom_site_symmetry_multiplicity
_atom_site_calc_flag
_atom_site_refinement_flags
_atom_site_disorder_assembly
_atom_site_disorder_group
W1 W 0.27249(4) 0.38192(3) 0.13202(2) 0.04303(14) Uani 1 1 d . . .
Cl1 Cl 0.3701(3) 0.29052(18) 0.22599(17) 0.0640(8) Uani 1 1 d . . .
O1 O 0.1492(5) 0.4507(4) 0.2039(4) 0.0368(15) Uani 1 1 d . . .
O48 O 0.3837(5) 0.4471(4) 0.1079(4) 0.0414(16) Uani 1 1 d . . .
O57 O 0.7013(7) 0.7241(5) 0.5580(5) 0.078(3) Uani 1 1 d . . .
H57A H 0.6452 0.7561 0.5876 0.117 Uiso 1 1 calc R . .
N11 N 0.1688(6) 0.3012(4) 0.1322(4) 0.0284(17) Uani 1 1 d . . .
N12 N 0.1579(6) 0.2811(5) 0.0612(4) 0.0313(17) Uani 1 1 d . . .
N21 N 0.2056(6) 0.4511(5) 0.0252(4) 0.040(2) Uani 1 1 d . . .
N22 N 0.1870(6) 0.4121(5) -0.0297(4) 0.0381(19) Uani 1 1 d . . .
N31 N 0.4015(6) 0.3044(4) 0.0328(4) 0.0319(17) Uani 1 1 d . . .
N32 N 0.3570(6) 0.2829(4) -0.0236(4) 0.0312(17) Uani 1 1 d . . .
N47 N 0.5622(6) 0.5954(4) 0.2893(5) 0.0338(18) Uani 1 1 d . . .
N58 N 0.5235(7) 0.5881(5) 0.3663(5) 0.0394(19) Uani 1 1 d . . .
C13 C 0.0884(8) 0.2318(6) 0.0785(6) 0.042(2) Uani 1 1 d . . .
C14 C 0.0492(8) 0.2219(6) 0.1613(6) 0.041(2) Uani 1 1 d . . .
H14A H -0.0045 0.1918 0.1904 0.049 Uiso 1 1 calc R . .
C15 C 0.1019(8) 0.2639(6) 0.1951(6) 0.038(2) Uani 1 1 d . . .
C16 C 0.0622(10) 0.1968(7) 0.0135(6) 0.058(3) Uani 1 1 d . . .
H16A H 0.0697 0.2340 -0.0377 0.087 Uiso 1 1 calc R . .
H16B H -0.0185 0.1928 0.0300 0.087 Uiso 1 1 calc R . .
H16C H 0.1183 0.1408 0.0060 0.087 Uiso 1 1 calc R . .
C17 C 0.0881(8) 0.2719(6) 0.2823(5) 0.045(3) Uani 1 1 d . . .
H17A H 0.0643 0.3314 0.2896 0.067 Uiso 1 1 calc R . .
H17B H 0.1634 0.2427 0.2993 0.067 Uiso 1 1 calc R . .
H17C H 0.0274 0.2469 0.3154 0.067 Uiso 1 1 calc R . .
C23 C 0.1413(8) 0.4690(7) -0.0895(6) 0.044(3) Uani 1 1 d . . .
C24 C 0.1306(9) 0.5457(7) -0.0714(7) 0.056(3) Uani 1 1 d . . .
H24A H 0.1011 0.5980 -0.1024 0.068 Uiso 1 1 calc R . .
C25 C 0.1708(8) 0.5345(6) 0.0013(6) 0.041(2) Uani 1 1 d . . .
C26 C 0.1173(9) 0.4478(7) -0.1615(6) 0.058(3) Uani 1 1 d . . .
H26A H 0.0799 0.4029 -0.1449 0.087 Uiso 1 1 calc R . .
H26B H 0.1918 0.4288 -0.2006 0.087 Uiso 1 1 calc R . .
H26C H 0.0643 0.4975 -0.1869 0.087 Uiso 1 1 calc R . .
C27 C 0.1805(10) 0.5980(6) 0.0456(7) 0.065(3) Uani 1 1 d . . .
H27A H 0.1338 0.5944 0.1013 0.097 Uiso 1 1 calc R . .
H27B H 0.1506 0.6543 0.0174 0.097 Uiso 1 1 calc R . .
H27C H 0.2635 0.5872 0.0474 0.097 Uiso 1 1 calc R . .
C33 C 0.4478(8) 0.2329(6) -0.0741(5) 0.036(2) Uani 1 1 d . . .
C34 C 0.5504(8) 0.2244(6) -0.0498(5) 0.039(2) Uani 1 1 d . . .
H34A H 0.6279 0.1932 -0.0737 0.047 Uiso 1 1 calc R . .
C35 C 0.5206(7) 0.2692(5) 0.0152(5) 0.031(2) Uani 1 1 d . . .
C36 C 0.4299(8) 0.1973(6) -0.1397(5) 0.044(3) Uani 1 1 d . . .
H36A H 0.3697 0.1684 -0.1176 0.067 Uiso 1 1 calc R . .
H36B H 0.5044 0.1573 -0.1629 0.067 Uiso 1 1 calc R . .
H36C H 0.4036 0.2426 -0.1821 0.067 Uiso 1 1 calc R . .
C37 C 0.5994(9) 0.2796(7) 0.0628(6) 0.051(3) Uani 1 1 d . . .
H37A H 0.5839 0.3395 0.0652 0.077 Uiso 1 1 calc R . .
H37B H 0.6821 0.2553 0.0365 0.077 Uiso 1 1 calc R . .
H37C H 0.5842 0.2509 0.1181 0.077 Uiso 1 1 calc R . .
C41 C 0.4219(8) 0.4827(5) 0.1549(5) 0.033(2) Uani 1 1 d . . .
C42 C 0.5060(7) 0.5235(6) 0.1177(5) 0.035(2) Uani 1 1 d . . .
H42A H 0.5339 0.5269 0.0604 0.043 Uiso 1 1 calc R . .
C43 C 0.5492(8) 0.5596(5) 0.1648(5) 0.036(2) Uani 1 1 d . . .
H43A H 0.6082 0.5861 0.1386 0.043 Uiso 1 1 calc R . .
C44 C 0.5102(7) 0.5582(5) 0.2474(5) 0.033(2) Uani 1 1 d . . .
C45 C 0.4224(9) 0.5195(7) 0.2845(6) 0.049(3) Uani 1 1 d . . .
H45A H 0.3915 0.5188 0.3414 0.059 Uiso 1 1 calc R . .
C46 C 0.3809(10) 0.4827(6) 0.2388(6) 0.050(3) Uani 1 1 d . . .
H46A H 0.3221 0.4562 0.2652 0.060 Uiso 1 1 calc R . .
C51 C 0.5749(8) 0.6231(6) 0.4109(6) 0.037(2) Uani 1 1 d . . .
C52 C 0.6656(9) 0.6608(6) 0.3788(6) 0.048(3) Uani 1 1 d . . .
H52A H 0.6996 0.6635 0.3222 0.058 Uiso 1 1 calc R . .
C53 C 0.7043(9) 0.6933(7) 0.4293(7) 0.055(3) Uani 1 1 d . . .
H53A H 0.7654 0.7187 0.4071 0.065 Uiso 1 1 calc R . .
C54 C 0.6574(10) 0.6905(7) 0.5117(7) 0.056(3) Uani 1 1 d . . .
C55 C 0.5685(9) 0.6512(6) 0.5459(6) 0.048(3) Uani 1 1 d . . .
H55A H 0.5364 0.6472 0.6028 0.058 Uiso 1 1 calc R . .
C56 C 0.5297(8) 0.6186(6) 0.4937(6) 0.045(3) Uani 1 1 d . . .
H56A H 0.4697 0.5922 0.5157 0.054 Uiso 1 1 calc R . .
B1 B 0.2245(9) 0.3152(7) -0.0214(7) 0.038(3) Uani 1 1 d . . .
H1 H 0.2067 0.2965 -0.0674 0.046 Uiso 1 1 calc R . .
C100 C 0.049(2) 0.1646(13) -0.2230(11) 0.157(9) Uani 1 1 d . . .
H10A H 0.0371 0.1740 -0.2795 0.188 Uiso 1 1 calc R . .
H10B H 0.0948 0.1048 -0.2124 0.188 Uiso 1 1 calc R . .
Cl10 Cl -0.0784(7) 0.1796(5) -0.1627(4) 0.192(3) Uani 1 1 d . . .
Cl11 Cl 0.1375(6) 0.2251(4) -0.2185(3) 0.165(3) Uani 1 1 d . . .
C200 C 0.9745(12) 0.4470(9) 0.6389(11) 0.115(6) Uani 1 1 d . . .
H20A H 1.0578 0.4355 0.6091 0.138 Uiso 1 1 calc R . .
H20B H 0.9714 0.4542 0.6955 0.138 Uiso 1 1 calc R . .
Cl20 Cl 0.9268(4) 0.3655(3) 0.6395(3) 0.1323(17) Uani 1 1 d . . .
Cl21 Cl 0.8857(4) 0.5417(3) 0.5914(3) 0.1112(14) Uani 1 1 d . . .
W2 W 0.73314(4) 0.12659(3) 0.38724(2) 0.04498(15) Uani 1 1 d . . .
O148 O 0.8154(5) 0.1133(4) 0.2746(3) 0.0367(15) Uani 1 1 d . A .
O157 O 0.6208(7) -0.0926(5) -0.2795(4) 0.072(2) Uani 1 1 d . . .
H15A H 0.6528 -0.0688 -0.3226 0.108 Uiso 1 1 calc R . .
N111 N 0.7482(6) 0.2572(5) 0.3615(4) 0.0321(17) Uani 1 1 d . A .
N112 N 0.7792(6) 0.2880(4) 0.4188(4) 0.0310(17) Uani 1 1 d . . .
N121 N 0.9071(6) 0.1044(4) 0.4144(4) 0.0303(17) Uani 1 1 d . A .
N122 N 0.9250(6) 0.1553(4) 0.4588(4) 0.0291(17) Uani 1 1 d . . .
N131 N 0.6678(6) 0.1540(5) 0.5110(4) 0.0363(18) Uani 1 1 d . A .
N132 N 0.7203(6) 0.1964(4) 0.5451(4) 0.0316(17) Uani 1 1 d . . .
C113 C 0.7753(8) 0.3691(6) 0.3919(6) 0.039(2) Uani 1 1 d . A .
C114 C 0.7420(8) 0.3900(6) 0.3184(6) 0.041(2) Uani 1 1 d . . .
H11A H 0.7315 0.4429 0.2857 0.049 Uiso 1 1 calc R A .
C115 C 0.7265(8) 0.3189(6) 0.3011(5) 0.036(2) Uani 1 1 d . A .
C116 C 0.8041(9) 0.4211(6) 0.4405(6) 0.054(3) Uani 1 1 d . . .
H11E H 0.8885 0.3997 0.4415 0.081 Uiso 1 1 calc R A .
H11F H 0.7577 0.4179 0.4962 0.081 Uiso 1 1 calc R . .
H11G H 0.7848 0.4796 0.4154 0.081 Uiso 1 1 calc R . .
C117 C 0.6904(9) 0.3097(7) 0.2267(6) 0.050(3) Uani 1 1 d . . .
H11B H 0.6280 0.2825 0.2431 0.076 Uiso 1 1 calc R A .
H11C H 0.7588 0.2754 0.1914 0.076 Uiso 1 1 calc R . .
H11D H 0.6609 0.3653 0.1971 0.076 Uiso 1 1 calc R . .
C123 C 1.0406(8) 0.1306(6) 0.4637(5) 0.032(2) Uani 1 1 d . A .
C124 C 1.0964(8) 0.0609(6) 0.4235(5) 0.034(2) Uani 1 1 d . . .
H12A H 1.1777 0.0295 0.4176 0.041 Uiso 1 1 calc R A .
C125 C 1.0144(8) 0.0449(5) 0.3936(5) 0.031(2) Uani 1 1 d . A .
C126 C 1.0906(8) 0.1788(6) 0.5020(6) 0.047(3) Uani 1 1 d . . .
H12B H 1.0455 0.1862 0.5577 0.070 Uiso 1 1 calc R A .
H12C H 1.0855 0.2340 0.4701 0.070 Uiso 1 1 calc R . .
H12D H 1.1735 0.1479 0.5032 0.070 Uiso 1 1 calc R . .
C127 C 1.0294(8) -0.0221(6) 0.3429(6) 0.042(2) Uani 1 1 d . . .
H12E H 0.9628 -0.0452 0.3623 0.063 Uiso 1 1 calc R A .
H12F H 1.1033 -0.0669 0.3475 0.063 Uiso 1 1 calc R . .
H12G H 1.0320 0.0022 0.2859 0.063 Uiso 1 1 calc R . .
C133 C 0.6672(9) 0.2015(6) 0.6240(6) 0.040(2) Uani 1 1 d . A .
C134 C 0.5806(8) 0.1614(6) 0.6412(6) 0.045(3) Uani 1 1 d . . .
H13D H 0.5293 0.1545 0.6923 0.054 Uiso 1 1 calc R A .
C135 C 0.5833(8) 0.1338(6) 0.5705(6) 0.042(2) Uani 1 1 d . A .
C136 C 0.7045(9) 0.2426(7) 0.6777(6) 0.050(3) Uani 1 1 d . . .
H13A H 0.7033 0.2997 0.6526 0.075 Uiso 1 1 calc R A .
H13B H 0.7847 0.2101 0.6850 0.075 Uiso 1 1 calc R . .
H13C H 0.6500 0.2450 0.7308 0.075 Uiso 1 1 calc R . .
C137 C 0.5044(9) 0.0883(7) 0.5587(6) 0.049(3) Uani 1 1 d . . .
H13E H 0.4682 0.1173 0.5120 0.073 Uiso 1 1 calc R A .
H13F H 0.4424 0.0873 0.6077 0.073 Uiso 1 1 calc R . .
H13G H 0.5511 0.0307 0.5486 0.073 Uiso 1 1 calc R . .
C141 C 0.7956(9) 0.0810(6) 0.2144(6) 0.041(2) Uani 1 1 d . . .
C142 C 0.7133(14) 0.0430(14) 0.2246(10) 0.165(10) Uani 1 1 d . A .
H14C H 0.6667 0.0354 0.2775 0.198 Uiso 1 1 calc R . .
C143 C 0.6938(15) 0.0148(15) 0.1623(11) 0.191(13) Uani 1 1 d . . .
H14D H 0.6348 -0.0127 0.1728 0.229 Uiso 1 1 calc R A .
C144 C 0.7559(12) 0.0247(9) 0.0859(9) 0.094(6) Uani 1 1 d DU A .
C145 C 0.8378(15) 0.0605(8) 0.0762(7) 0.089(5) Uani 1 1 d . . .
H14B H 0.8830 0.0692 0.0230 0.106 Uiso 1 1 calc R A .
C146 C 0.8614(15) 0.0858(9) 0.1387(7) 0.102(6) Uani 1 1 d . A .
H14E H 0.9262 0.1075 0.1286 0.122 Uiso 1 1 calc R . .
C151 C 0.6943(12) -0.0181(7) -0.0842(8) 0.078(5) Uani 1 1 d D . .
C152 C 0.6255(16) -0.0716(8) -0.0727(6) 0.107(6) Uani 1 1 d . . .
H15E H 0.5931 -0.0902 -0.0184 0.128 Uiso 1 1 calc R . .
C153 C 0.6008(13) -0.0996(7) -0.1360(7) 0.084(5) Uani 1 1 d . . .
H15D H 0.5566 -0.1382 -0.1252 0.100 Uiso 1 1 calc R . .
C154 C 0.6426(10) -0.0695(7) -0.2135(6) 0.050(3) Uani 1 1 d . . .
C155 C 0.7026(10) -0.0131(7) -0.2282(6) 0.055(3) Uani 1 1 d . . .
H15B H 0.7272 0.0112 -0.2820 0.065 Uiso 1 1 calc R . .
C156 C 0.7274(9) 0.0084(8) -0.1605(8) 0.068(4) Uani 1 1 d . . .
H15C H 0.7730 0.0462 -0.1718 0.082 Uiso 1 1 calc R . .
B2 B 0.8225(9) 0.2292(7) 0.4924(6) 0.036(3) Uani 1 1 d . A .
H2 H 0.8491 0.2593 0.5250 0.043 Uiso 1 1 calc R . .
Cl2 Cl 0.5587(3) 0.1712(2) 0.3563(2) 0.0557(15) Uani 0.530(12) 1 d P A 1
O2 O 0.7359(4) 0.0008(3) 0.4167(3) 0.0757(19) Uani 0.530(12) 1 d P A 1
Cl2' Cl 0.7359(4) 0.0008(3) 0.4167(3) 0.0757(19) Uani 0.470(12) 1 d P A 2
O2' O 0.5587(3) 0.1712(2) 0.3563(2) 0.0557(15) Uani 0.470(12) 1 d P A 2
N4 N 0.7373(9) 0.0150(6) -0.0316(6) 0.088(4) Uani 1 1 d D A .
N5 N 0.7143(11) -0.0176(7) 0.0406(7) 0.146(7) Uani 1 1 d D . .

loop_
_atom_site_aniso_label
_atom_site_aniso_U_11
_atom_site_aniso_U_22
_atom_site_aniso_U_33
_atom_site_aniso_U_23
_atom_site_aniso_U_13
_atom_site_aniso_U_12
W1 0.0495(3) 0.0560(3) 0.0326(2) -0.00415(19) -0.00114(19) -0.0336(2)
Cl1 0.0664(19) 0.0586(19) 0.0652(18) -0.0038(15) -0.0050(15) -0.0250(16)
O1 0.017(3) 0.032(4) 0.053(4) 0.015(3) -0.001(3) -0.011(3)
O48 0.043(4) 0.051(4) 0.037(3) -0.003(3) 0.002(3) -0.033(3)
O57 0.090(6) 0.098(7) 0.073(5) -0.029(5) -0.003(5) -0.063(6)
N11 0.029(4) 0.026(4) 0.032(4) -0.004(3) 0.001(3) -0.016(3)
N12 0.028(4) 0.041(5) 0.027(4) 0.001(3) -0.005(3) -0.016(4)
N21 0.033(5) 0.052(6) 0.036(4) -0.005(4) 0.002(4) -0.021(4)
N22 0.024(4) 0.036(5) 0.041(5) 0.018(4) -0.001(3) -0.009(4)
N31 0.037(5) 0.036(5) 0.027(4) -0.010(3) -0.005(3) -0.014(4)
N32 0.034(4) 0.035(5) 0.021(4) 0.003(3) -0.002(3) -0.013(4)
N47 0.027(4) 0.023(4) 0.049(5) -0.001(4) -0.008(4) -0.005(3)
N58 0.037(5) 0.030(5) 0.051(5) -0.007(4) -0.007(4) -0.010(4)
C13 0.038(6) 0.049(7) 0.044(6) 0.004(5) -0.009(5) -0.025(5)
C14 0.034(5) 0.045(6) 0.044(6) 0.015(5) -0.012(5) -0.022(5)
C15 0.032(5) 0.028(5) 0.046(6) 0.003(4) 0.000(4) -0.008(4)
C16 0.063(7) 0.087(9) 0.043(6) -0.003(6) -0.015(5) -0.045(7)
C17 0.042(6) 0.053(7) 0.037(5) 0.003(5) 0.002(5) -0.022(5)
C23 0.029(5) 0.050(7) 0.046(6) 0.017(5) -0.002(5) -0.019(5)
C24 0.033(6) 0.048(7) 0.071(8) 0.020(6) -0.006(6) -0.010(5)
C25 0.025(5) 0.023(6) 0.056(6) 0.010(5) 0.003(5) 0.002(4)
C26 0.049(7) 0.058(8) 0.066(7) 0.027(6) -0.028(6) -0.022(6)
C27 0.062(8) 0.025(6) 0.083(8) 0.011(6) 0.005(6) -0.007(6)
C33 0.042(6) 0.037(6) 0.030(5) 0.008(4) -0.011(4) -0.017(5)
C34 0.030(5) 0.041(6) 0.042(5) -0.007(5) -0.001(4) -0.008(4)
C35 0.025(5) 0.031(5) 0.037(5) 0.002(4) -0.008(4) -0.010(4)
C36 0.044(6) 0.058(7) 0.028(5) -0.011(5) -0.001(4) -0.014(5)
C37 0.051(7) 0.055(7) 0.055(6) -0.017(5) -0.008(5) -0.023(6)
C41 0.035(5) 0.025(5) 0.039(5) 0.002(4) -0.002(4) -0.014(4)
C42 0.028(5) 0.037(6) 0.035(5) 0.009(4) -0.005(4) -0.010(4)
C43 0.034(5) 0.025(5) 0.046(6) 0.003(4) -0.007(4) -0.010(4)
C44 0.027(5) 0.027(5) 0.045(5) 0.000(4) -0.005(4) -0.012(4)
C45 0.054(7) 0.071(8) 0.029(5) -0.005(5) -0.001(5) -0.035(6)
C46 0.068(7) 0.058(7) 0.037(6) 0.003(5) 0.001(5) -0.049(6)
C51 0.030(5) 0.034(6) 0.047(6) -0.006(4) -0.009(4) -0.011(4)
C52 0.051(7) 0.047(7) 0.051(6) -0.008(5) -0.001(5) -0.027(5)
C53 0.051(7) 0.053(7) 0.066(7) 0.000(6) -0.013(6) -0.029(6)
C54 0.064(7) 0.061(8) 0.056(7) -0.033(6) -0.003(6) -0.030(6)
C55 0.047(6) 0.047(7) 0.050(6) -0.005(5) -0.001(5) -0.021(5)
C56 0.033(5) 0.042(6) 0.065(7) -0.017(5) -0.005(5) -0.016(5)
B1 0.022(6) 0.057(8) 0.036(6) 0.001(5) -0.009(5) -0.014(5)
C100 0.24(3) 0.159(19) 0.139(17) -0.009(14) -0.052(17) -0.146(19)
Cl10 0.219(7) 0.298(9) 0.146(5) -0.001(5) -0.070(5) -0.182(7)
Cl11 0.269(7) 0.212(6) 0.098(3) 0.032(3) -0.066(4) -0.188(6)
C200 0.064(10) 0.100(13) 0.178(17) -0.067(12) -0.021(10) 0.003(9)
Cl20 0.132(4) 0.103(3) 0.185(5) -0.008(3) -0.048(4) -0.059(3)
Cl21 0.082(3) 0.090(3) 0.129(3) -0.002(3) 0.009(2) -0.013(2)
W2 0.0451(3) 0.0628(3) 0.0411(3) -0.0193(2) -0.0012(2) -0.0327(2)
O148 0.039(4) 0.039(4) 0.038(4) -0.001(3) -0.016(3) -0.016(3)
O157 0.094(6) 0.098(7) 0.044(4) -0.023(4) -0.005(4) -0.054(5)
N111 0.036(4) 0.034(5) 0.030(4) 0.005(3) -0.016(3) -0.014(4)
N112 0.028(4) 0.026(4) 0.043(4) -0.002(3) -0.011(3) -0.010(3)
N121 0.034(4) 0.030(4) 0.034(4) -0.010(3) -0.015(3) -0.010(4)
N122 0.027(4) 0.033(4) 0.030(4) -0.002(3) -0.009(3) -0.011(3)
N131 0.032(4) 0.043(5) 0.040(4) -0.001(4) -0.013(4) -0.017(4)
N132 0.023(4) 0.031(4) 0.038(4) -0.007(3) -0.012(3) 0.000(3)
C113 0.026(5) 0.032(6) 0.055(6) -0.005(5) -0.008(5) -0.006(4)
C114 0.045(6) 0.030(6) 0.052(6) 0.012(5) -0.026(5) -0.015(5)
C115 0.033(5) 0.036(6) 0.042(5) 0.001(5) -0.016(4) -0.010(4)
C116 0.051(7) 0.046(7) 0.073(8) -0.003(6) -0.019(6) -0.023(5)
C117 0.060(7) 0.051(7) 0.047(6) 0.007(5) -0.025(5) -0.022(6)
C123 0.033(5) 0.039(6) 0.029(5) 0.005(4) -0.011(4) -0.018(4)
C124 0.030(5) 0.034(6) 0.033(5) 0.001(4) -0.008(4) -0.005(4)
C125 0.043(6) 0.028(5) 0.026(4) 0.002(4) -0.011(4) -0.018(4)
C126 0.042(6) 0.059(7) 0.052(6) -0.002(5) -0.017(5) -0.029(5)
C127 0.038(6) 0.038(6) 0.047(6) -0.011(5) -0.009(5) -0.004(5)
C133 0.049(6) 0.035(6) 0.039(6) -0.008(4) -0.010(5) -0.012(5)
C134 0.037(6) 0.055(7) 0.038(6) 0.001(5) 0.003(5) -0.020(5)
C135 0.033(6) 0.044(6) 0.048(6) 0.001(5) -0.010(5) -0.013(5)
C136 0.045(6) 0.065(8) 0.040(6) -0.015(5) 0.002(5) -0.019(6)
C137 0.049(6) 0.057(7) 0.046(6) 0.003(5) -0.008(5) -0.029(6)
C141 0.053(6) 0.031(6) 0.043(6) -0.008(5) -0.015(5) -0.013(5)
C142 0.120(14) 0.31(3) 0.141(15) -0.178(18) 0.066(12) -0.147(17)
C143 0.117(15) 0.38(3) 0.158(17) -0.21(2) 0.033(13) -0.126(19)
C144 0.107(11) 0.072(10) 0.121(12) -0.087(9) -0.073(10) 0.029(8)
C145 0.178(16) 0.079(10) 0.040(7) -0.007(6) -0.022(8) -0.079(11)
C146 0.175(16) 0.138(13) 0.043(7) -0.014(8) 0.007(8) -0.132(13)
C151 0.138(13) 0.036(8) 0.059(8) -0.028(6) -0.058(9) 0.016(8)
C152 0.25(2) 0.050(8) 0.025(6) 0.001(6) -0.022(9) -0.052(11)
C153 0.153(14) 0.057(8) 0.055(7) -0.006(6) -0.006(8) -0.061(9)
C154 0.067(7) 0.064(8) 0.033(5) -0.023(5) -0.002(5) -0.031(6)
C155 0.065(8) 0.063(8) 0.041(6) -0.012(5) -0.003(5) -0.029(6)
C156 0.038(6) 0.085(9) 0.094(10) -0.059(8) -0.025(7) 0.000(6)
B2 0.036(6) 0.043(7) 0.033(6) -0.002(5) -0.010(5) -0.016(5)
Cl2 0.049(3) 0.044(3) 0.059(3) -0.0007(18) -0.0073(19) 0.0001(19)
O2 0.055(3) 0.061(3) 0.085(4) 0.029(2) -0.009(2) -0.009(2)
Cl2' 0.055(3) 0.061(3) 0.085(4) 0.029(2) -0.009(2) -0.009(2)
O2' 0.049(3) 0.044(3) 0.059(3) -0.0007(18) -0.0073(19) 0.0001(19)
N4 0.098(9) 0.031(6) 0.097(9) -0.017(6) -0.004(7) 0.022(6)
N5 0.155(14) 0.053(8) 0.163(14) -0.031(9) 0.088(12) -0.025(9)

loop_
_atom_type_symbol
_atom_type_description
_atom_type_scat_dispersion_real
_atom_type_scat_dispersion_imag
_atom_type_scat_source
C C 0.0033 0.0016 'International Tables Vol C Tables 4.2.6.8 and 6.1.1.4'
H H 0.0000 0.0000 'International Tables Vol C Tables 4.2.6.8 and 6.1.1.4'
B B 0.0013 0.0007 'International Tables Vol C Tables 4.2.6.8 and 6.1.1.4'
N N 0.0061 0.0033 'International Tables Vol C Tables 4.2.6.8 and 6.1.1.4'
O O 0.0106 0.0060 'International Tables Vol C Tables 4.2.6.8 and 6.1.1.4'
Cl Cl 0.1484 0.1585 'International Tables Vol C Tables 4.2.6.8 and 6.1.1.4'
W W -0.8490 6.8722 'International Tables Vol C Tables 4.2.6.8 and 6.1.1.4'

loop_
_geom_angle_atom_site_label_1
_geom_angle_atom_site_label_2
_geom_angle_atom_site_label_3
_geom_angle
_geom_angle_site_symmetry_1
_geom_angle_site_symmetry_3
_geom_angle_publ_flag
O1 W1 O48 98.3(2) . . ?
O1 W1 N21 93.3(3) . . ?
O48 W1 N21 88.2(3) . . ?
O1 W1 N11 93.0(2) . . ?
O48 W1 N11 167.2(2) . . ?
N21 W1 N11 85.3(3) . . ?
O1 W1 Cl1 98.60(19) . . ?
O48 W1 Cl1 91.5(2) . . ?
N21 W1 Cl1 168.0(2) . . ?
N11 W1 Cl1 92.6(2) . . ?
O1 W1 N31 171.4(3) . . ?
O48 W1 N31 85.4(2) . . ?
N21 W1 N31 79.1(3) . . ?
N11 W1 N31 82.6(2) . . ?
Cl1 W1 N31 89.0(2) . . ?
C41 O48 W1 133.0(5) . . ?
C15 N11 N12 107.4(7) . . ?
C15 N11 W1 130.7(6) . . ?
N12 N11 W1 121.8(5) . . ?
C13 N12 N11 109.5(7) . . ?
C13 N12 B1 131.2(8) . . ?
N11 N12 B1 119.3(7) . . ?
C25 N21 N22 107.8(8) . . ?
C25 N21 W1 130.4(7) . . ?
N22 N21 W1 121.7(6) . . ?
N21 N22 C23 110.6(8) . . ?
N21 N22 B1 120.1(7) . . ?
C23 N22 B1 129.2(9) . . ?
C35 N31 N32 106.8(6) . . ?
C35 N31 W1 134.4(6) . . ?
N32 N31 W1 118.8(5) . . ?
C33 N32 N31 109.4(7) . . ?
C33 N32 B1 131.0(8) . . ?
N31 N32 B1 119.7(7) . . ?
N58 N47 C44 113.1(7) . . ?
N47 N58 C51 115.0(7) . . ?
N12 C13 C14 108.0(8) . . ?
N12 C13 C16 122.4(8) . . ?
C14 C13 C16 129.6(9) . . ?
C13 C14 C15 107.7(8) . . ?
N11 C15 C14 107.3(8) . . ?
N11 C15 C17 124.2(8) . . ?
C14 C15 C17 128.5(8) . . ?
C24 C23 N22 106.4(10) . . ?
C24 C23 C26 128.7(10) . . ?
N22 C23 C26 124.8(10) . . ?
C23 C24 C25 108.3(10) . . ?
N21 C25 C24 107.0(9) . . ?
N21 C25 C27 123.4(10) . . ?
C24 C25 C27 129.6(10) . . ?
N32 C33 C34 106.8(8) . . ?
N32 C33 C36 123.1(8) . . ?
C34 C33 C36 130.1(9) . . ?
C35 C34 C33 108.0(8) . . ?
N31 C35 C34 109.1(8) . . ?
N31 C35 C37 122.3(8) . . ?
C34 C35 C37 128.6(8) . . ?
O48 C41 C42 118.2(8) . . ?
O48 C41 C46 124.3(8) . . ?
C42 C41 C46 117.5(9) . . ?
C41 C42 C43 119.7(8) . . ?
C44 C43 C42 122.6(8) . . ?
C43 C44 C45 117.6(8) . . ?
C43 C44 N47 117.7(8) . . ?
C45 C44 N47 124.7(8) . . ?
C46 C45 C44 120.1(9) . . ?
C45 C46 C41 122.4(9) . . ?
C56 C51 C52 118.4(9) . . ?
C56 C51 N58 115.2(8) . . ?
C52 C51 N58 126.4(9) . . ?
C53 C52 C51 119.6(9) . . ?
C52 C53 C54 121.9(10) . . ?
O57 C54 C53 118.3(10) . . ?
O57 C54 C55 121.9(10) . . ?
C53 C54 C55 119.8(9) . . ?
C56 C55 C54 117.6(9) . . ?
C51 C56 C55 122.6(9) . . ?
N32 B1 N22 107.6(8) . . ?
N32 B1 N12 109.2(8) . . ?
N22 B1 N12 109.7(8) . . ?
Cl10 C100 Cl11 118.3(11) . . ?
Cl20 C200 Cl21 110.9(9) . . ?
O148 W2 O2 94.0(2) . . ?
O148 W2 N131 168.4(3) . . ?
O2 W2 N131 93.9(2) . . ?
O148 W2 Cl2 93.2(2) . . ?
O2 W2 Cl2 95.04(17) . . ?
N131 W2 Cl2 94.6(2) . . ?
O148 W2 N121 86.8(2) . . ?
O2 W2 N121 94.7(2) . . ?
N131 W2 N121 84.1(3) . . ?
Cl2 W2 N121 170.2(2) . . ?
O148 W2 N111 86.7(2) . . ?
O2 W2 N111 173.7(2) . . ?
N131 W2 N111 84.6(3) . . ?
Cl2 W2 N111 91.2(2) . . ?
N121 W2 N111 79.0(3) . . ?
C141 O148 W2 132.7(6) . . ?
C115 N111 N112 107.3(7) . . ?
C115 N111 W2 133.4(6) . . ?
N112 N111 W2 119.1(5) . . ?
C113 N112 N111 108.1(7) . . ?
C113 N112 B2 131.2(8) . . ?
N111 N112 B2 120.3(7) . . ?
N122 N121 C125 106.3(6) . . ?
N122 N121 W2 121.4(5) . . ?
C125 N121 W2 132.3(5) . . ?
C123 N122 N121 109.7(7) . . ?
C123 N122 B2 129.9(7) . . ?
N121 N122 B2 120.3(7) . . ?
C135 N131 N132 106.5(7) . . ?
C135 N131 W2 132.3(6) . . ?
N132 N131 W2 121.0(5) . . ?
C133 N132 N131 109.1(7) . . ?
C133 N132 B2 130.7(8) . . ?
N131 N132 B2 120.2(7) . . ?
N112 C113 C114 108.5(8) . . ?
N112 C113 C116 121.6(9) . . ?
C114 C113 C116 129.9(9) . . ?
C113 C114 C115 106.3(9) . . ?
N111 C115 C114 109.7(8) . . ?
N111 C115 C117 123.4(8) . . ?
C114 C115 C117 126.9(9) . . ?
N122 C123 C124 107.3(8) . . ?
N122 C123 C126 122.6(8) . . ?
C124 C123 C126 130.0(9) . . ?
C125 C124 C123 107.7(8) . . ?
C124 C125 N121 108.9(7) . . ?
C124 C125 C127 129.4(9) . . ?
N121 C125 C127 121.6(8) . . ?
N132 C133 C134 107.4(8) . . ?
N132 C133 C136 122.1(9) . . ?
C134 C133 C136 130.5(9) . . ?
C135 C134 C133 107.0(8) . . ?
N131 C135 C134 109.9(9) . . ?
N131 C135 C137 123.5(9) . . ?
C134 C135 C137 126.5(9) . . ?
C142 C141 C146 115.0(10) . . ?
C142 C141 O148 124.5(10) . . ?
C146 C141 O148 120.5(9) . . ?
C141 C142 C143 122.4(15) . . ?
C144 C143 C142 121.5(16) . . ?
C145 C144 C143 116.0(11) . . ?
C145 C144 N5 139.6(15) . . ?
C143 C144 N5 104.0(14) . . ?
C144 C145 C146 122.9(13) . . ?
C141 C146 C145 121.8(12) . . ?
C156 C151 C152 113.0(9) . . ?
C156 C151 N4 112.0(12) . . ?
C152 C151 N4 135.0(13) . . ?
C151 C152 C153 124.3(11) . . ?
C154 C153 C152 117.5(12) . . ?
C155 C154 C153 120.8(10) . . ?
C155 C154 O157 117.7(9) . . ?
C153 C154 O157 121.4(10) . . ?
C154 C155 C156 117.4(10) . . ?
C151 C156 C155 126.8(12) . . ?
N122 B2 N112 106.9(7) . . ?
N122 B2 N132 109.3(8) . . ?
N112 B2 N132 108.5(8) . . ?
N5 N4 C151 110.9(10) . . ?
N4 N5 C144 104.4(10) . . ?

loop_
_geom_bond_atom_site_label_1
_geom_bond_atom_site_label_2
_geom_bond_distance
_geom_bond_site_symmetry_2
_geom_bond_publ_flag
W1 O1 1.896(6) . ?
W1 O48 1.954(6) . ?
W1 N21 2.164(8) . ?
W1 N11 2.164(6) . ?
W1 Cl1 2.281(3) . ?
W1 N31 2.286(6) . ?
O48 C41 1.345(10) . ?
O57 C54 1.361(11) . ?
N11 C15 1.366(10) . ?
N11 N12 1.373(9) . ?
N12 C13 1.333(11) . ?
N12 B1 1.552(12) . ?
N21 C25 1.349(11) . ?
N21 N22 1.354(10) . ?
N22 C23 1.358(11) . ?
N22 B1 1.546(14) . ?
N31 C35 1.358(10) . ?
N31 N32 1.381(9) . ?
N32 C33 1.368(11) . ?
N32 B1 1.525(12) . ?
N47 N58 1.278(9) . ?
N47 C44 1.416(11) . ?
N58 C51 1.419(11) . ?
C13 C14 1.372(12) . ?
C13 C16 1.506(13) . ?
C14 C15 1.389(13) . ?
C15 C17 1.486(12) . ?
C23 C24 1.358(14) . ?
C23 C26 1.472(14) . ?
C24 C25 1.409(15) . ?
C25 C27 1.488(14) . ?
C33 C34 1.380(12) . ?
C33 C36 1.468(12) . ?
C34 C35 1.373(12) . ?
C35 C37 1.486(12) . ?
C41 C42 1.388(11) . ?
C41 C46 1.394(12) . ?
C42 C43 1.392(12) . ?
C43 C44 1.371(12) . ?
C44 C45 1.401(12) . ?
C45 C46 1.369(13) . ?
C51 C56 1.380(12) . ?
C51 C52 1.407(12) . ?
C52 C53 1.363(13) . ?
C53 C54 1.377(14) . ?
C54 C55 1.410(14) . ?
C55 C56 1.388(13) . ?
C100 Cl10 1.61(2) . ?
C100 Cl11 1.750(16) . ?
C200 Cl20 1.677(15) . ?
C200 Cl21 1.792(16) . ?
W2 O148 1.951(6) . ?
W2 O2 2.094(5) . ?
W2 N131 2.148(7) . ?
W2 Cl2 2.184(4) . ?
W2 N121 2.195(7) . ?
W2 N111 2.242(7) . ?
O148 C141 1.364(10) . ?
O157 C154 1.378(11) . ?
N111 C115 1.332(11) . ?
N111 N112 1.382(9) . ?
N112 C113 1.357(11) . ?
N112 B2 1.538(12) . ?
N121 N122 1.360(9) . ?
N121 C125 1.375(11) . ?
N122 C123 1.358(10) . ?
N122 B2 1.531(12) . ?
N131 C135 1.339(11) . ?
N131 N132 1.397(10) . ?
N132 C133 1.345(11) . ?
N132 B2 1.547(12) . ?
C113 C114 1.366(13) . ?
C113 C116 1.500(13) . ?
C114 C115 1.384(12) . ?
C115 C117 1.502(12) . ?
C123 C124 1.372(12) . ?
C123 C126 1.496(12) . ?
C124 C125 1.361(12) . ?
C125 C127 1.501(11) . ?
C133 C134 1.389(13) . ?
C133 C136 1.494(13) . ?
C134 C135 1.371(13) . ?
C135 C137 1.497(13) . ?
C141 C142 1.333(16) . ?
C141 C146 1.344(14) . ?
C142 C143 1.355(17) . ?
C143 C144 1.35(2) . ?
C144 C145 1.302(18) . ?
C144 N5 1.4305(11) . ?
C145 C146 1.354(16) . ?
C151 C156 1.303(16) . ?
C151 C152 1.394(19) . ?
C151 N4 1.4307(11) . ?
C152 C153 1.400(17) . ?
C153 C154 1.359(14) . ?
C154 C155 1.347(14) . ?
C155 C156 1.411(14) . ?
N4 N5 1.2541(11) . ?
